data_2214835
loop_
_publ_author_name
'Ernest M. Asani'
'David R. Glass'
'Rodolfo A. Martinez'
'Tatiana V. Timofeeva'

_publ_section_title (<i>S</i>)-<i>N</i>-(Phenylsulfanyl-[1,2-^13^<i>C</i>~2~]-acetyl)-2,10-camphorsultam
_journal_coeditor_code RK2019
_journal_issue 8
_journal_name_full 'Acta Crystallographica Section E'
_journal_page_first o3450
_journal_page_last o3450
_journal_paper_doi 10.1107/S1600536807031935
_journal_volume 63
_journal_year 2007
_chemical_formula_iupac 'C18 H23 N O3 S2'
_chemical_formula_moiety 'C18 H23 N O3 S2'
_chemical_formula_sum 'C18 H23 N O3 S2'
_chemical_formula_weight 365.51
_chemical_name_systematic
;
(S)-N-(Phenylsulfanyl-[1,2-^13^C~2~]-acetyl)-2,10-camphorsultam
;
_space_group_IT_number 19
_symmetry_cell_setting orthorhombic
_symmetry_space_group_name_Hall 'P 2ac 2ab'
_symmetry_space_group_name_H-M 'P 21 21 21'
_atom_sites_solution_hydrogens geom
_atom_sites_solution_primary direct
_atom_sites_solution_secondary difmap
_audit_creation_method SHELXL97
_cell_angle_alpha 90.00
_cell_angle_beta 90.00
_cell_angle_gamma 90.00
_cell_formula_units_Z 4
_cell_length_a 7.7413(16)
_cell_length_b 14.370(3)
_cell_length_c 15.951(3)
_cell_measurement_reflns_used 7566
_cell_measurement_temperature 100(2)
_cell_measurement_theta_max 30.621
_cell_measurement_theta_min 2.835
_cell_volume 1774.4(6)
_computing_cell_refinement 'SAINT-Plus (Bruker, 2001)'
_computing_data_collection 'APEX2 (Bruker, 2005)'
_computing_data_reduction SAINT-Plus
_computing_molecular_graphics SHELXTL
_computing_publication_material SHELXTL
_computing_structure_refinement SHELXTL
_computing_structure_solution 'SHELXTL (Sheldrick, 2001)'
_diffrn_ambient_temperature 100(2)
_diffrn_measured_fraction_theta_full 0.993
_diffrn_measured_fraction_theta_max 0.993
_diffrn_measurement_device_type 'Bruker SMART APEX II CCD area-detector'
_diffrn_measurement_method '\f and \w'
_diffrn_radiation_monochromator graphite
_diffrn_radiation_source 'fine--focus sealed tube'
_diffrn_radiation_type MoK\a
_diffrn_radiation_wavelength 0.71073
_diffrn_reflns_av_R_equivalents 0.0263
_diffrn_reflns_av_sigmaI/netI 0.0158
_diffrn_reflns_limit_h_max 10
_diffrn_reflns_limit_h_min -10
_diffrn_reflns_limit_k_max 19
_diffrn_reflns_limit_k_min -19
_diffrn_reflns_limit_l_max 21
_diffrn_reflns_limit_l_min -21
_diffrn_reflns_number 25461
_diffrn_reflns_theta_full 29.00
_diffrn_reflns_theta_max 29.00
_diffrn_reflns_theta_min 1.91
_exptl_absorpt_coefficient_mu 0.316
_exptl_absorpt_correction_T_max 0.9691
_exptl_absorpt_correction_T_min 0.9021
_exptl_absorpt_correction_type multi-scan
_exptl_absorpt_process_details '(SADABS; Sheldrick, 2003)'
_exptl_crystal_colour Colorless
_exptl_crystal_density_diffrn 1.368
_exptl_crystal_density_method 'not measured'
_exptl_crystal_description Prism
_exptl_crystal_F_000 776
_exptl_crystal_size_max 0.30
_exptl_crystal_size_mid 0.20
_exptl_crystal_size_min 0.10
_refine_diff_density_max 0.327
_refine_diff_density_min -0.219
_refine_ls_abs_structure_details 'Flack (1983), 2014 Friedel pairs'
_refine_ls_abs_structure_Flack -0.01(4)
_refine_ls_extinction_method none
_refine_ls_goodness_of_fit_ref 1.008
_refine_ls_hydrogen_treatment constr
_refine_ls_matrix_type full
_refine_ls_number_parameters 217
_refine_ls_number_reflns 4705
_refine_ls_number_restraints 0
_refine_ls_restrained_S_all 1.008
_refine_ls_R_factor_all 0.0223
_refine_ls_R_factor_gt 0.0220
_refine_ls_shift/su_max 0.002
_refine_ls_shift/su_mean 0.000
_refine_ls_structure_factor_coef Fsqd
_refine_ls_weighting_details 'calc w=1/[\s^2^(Fo^2^)+(0.03P)^2^+0.49P] where P=(Fo^2^+2Fc^2^)/3'
_refine_ls_weighting_scheme calc
_refine_ls_wR_factor_gt 0.0567
_refine_ls_wR_factor_ref 0.0569
_reflns_number_gt 4640
_reflns_number_total 4705
_reflns_threshold_expression I>2\s(I)
_cod_data_source_file rk2019.cif
_cod_data_source_block I
_cod_depositor_comments
;
The following automatic conversions were performed:
'_symmetry_cell_setting' value 'Orthorhombic' changed to 'orthorhombic'
according to '/home/saulius/struct/CIF-dictionaries/cif_core.dic'
dictionary named 'cif_core.dic' version 2.4.1 from 2010-06-29.

Automatic conversion script
Id: cif_fix_enum 1527 2010-12-29 10:47:43Z saulius 

The following automatic conversions were performed:

'_symmetry_cell_setting' value 'Orthorhombic' changed to
'orthorhombic' according to
/home/saulius/struct/CIF-dictionaries/cif_core.dic dictionary named
'cif_core.dic' version 2.4.1 from 2010-06-29.

Automatic conversion script
Id: cif_fix_values 1715 2011-07-08 13:25:40Z adriana 
;
_cod_database_code 2214835
_cod_database_fobs_code 2214835

loop_
_symmetry_equiv_pos_as_xyz
'x, y, z'
'-x+1/2, -y, z+1/2'
'-x, y+1/2, -z+1/2'
'x+1/2, -y+1/2, -z'

loop_
_atom_site_type_symbol
_atom_site_label
_atom_site_fract_x
_atom_site_fract_y
_atom_site_fract_z
_atom_site_U_iso_or_equiv
_atom_site_adp_type
_atom_site_calc_flag
_atom_site_refinement_flags
_atom_site_occupancy
S S1 0.70241(3) 0.69923(2) 0.802224(15) 0.01766(6) Uani d . 1
S S2 0.37395(3) 0.573846(19) 0.644032(18) 0.01936(6) Uani d . 1
O O1 0.52928(11) 0.73373(7) 0.79357(6) 0.0278(2) Uani d . 1
O O2 0.73402(11) 0.63203(7) 0.86715(5) 0.02579(18) Uani d . 1
O O3 0.80681(11) 0.52480(6) 0.63157(6) 0.02489(17) Uani d . 1
N N1 0.76889(11) 0.65471(6) 0.70898(6) 0.01592(17) Uani d . 1
C C1 0.33729(14) 0.47935(7) 0.57418(7) 0.01673(19) Uani d . 1
C C2 0.16813(14) 0.46941(8) 0.54480(7) 0.0187(2) Uani d . 1
H H2 0.0806 0.5112 0.5629 0.022 Uiso calc R 1
C C3 0.12827(16) 0.39807(8) 0.48890(7) 0.0222(2) Uani d . 1
H H3 0.0141 0.3922 0.4677 0.027 Uiso calc R 1
C C4 0.25513(16) 0.33535(8) 0.46400(7) 0.0236(2) Uani d . 1
H H4 0.2274 0.2861 0.4266 0.028 Uiso calc R 1
C C5 0.42257(16) 0.34511(8) 0.49408(8) 0.0228(2) Uani d . 1
H H5 0.5088 0.3018 0.4776 0.027 Uiso calc R 1
C C6 0.46565(14) 0.41769(8) 0.54810(7) 0.0197(2) Uani d . 1
H H6 0.5812 0.4251 0.5670 0.024 Uiso calc R 1
C C7 0.54538(14) 0.53091(8) 0.71177(7) 0.0192(2) Uani d . 1
H H7A 0.5245 0.5517 0.7701 0.023 Uiso calc R 1
H H7B 0.5461 0.4620 0.7111 0.023 Uiso calc R 1
C C8 0.71857(13) 0.56734(8) 0.68175(7) 0.01757(19) Uani d . 1
C C9 0.95263(16) 0.71405(8) 0.58588(7) 0.0204(2) Uani d . 1
H H9A 1.0450 0.6758 0.5602 0.025 Uiso calc R 1
H H9B 0.8425 0.7022 0.5562 0.025 Uiso calc R 1
C C10 0.93571(13) 0.69403(7) 0.68101(6) 0.01507(18) Uani d . 1
H H10 1.0334 0.6539 0.7004 0.018 Uiso calc R 1
C C11 0.99964(16) 0.81870(8) 0.58442(7) 0.0211(2) Uani d . 1
H H11 0.9883 0.8487 0.5281 0.025 Uiso calc R 1
C C12 0.94901(13) 0.79214(7) 0.72109(6) 0.01553(19) Uani d . 1
C C13 1.18005(15) 0.82958(9) 0.62503(8) 0.0248(2) Uani d . 1
H H13A 1.2285 0.8922 0.6141 0.030 Uiso calc R 1
H H13B 1.2613 0.7820 0.6037 0.030 Uiso calc R 1
C C14 1.14348(14) 0.81530(8) 0.72072(7) 0.0215(2) Uani d . 1
H H14A 1.2127 0.7634 0.7439 0.026 Uiso calc R 1
H H14B 1.1679 0.8726 0.7531 0.026 Uiso calc R 1
C C15 0.87731(15) 0.85899(7) 0.65212(7) 0.01818(19) Uani d . 1
C C16 0.68440(16) 0.84877(8) 0.63135(8) 0.0238(2) Uani d . 1
H H16A 0.6157 0.8610 0.6818 0.036 Uiso calc R 1
H H16B 0.6616 0.7854 0.6116 0.036 Uiso calc R 1
H H16C 0.6529 0.8934 0.5875 0.036 Uiso calc R 1
C C17 0.90827(18) 0.96226(8) 0.67196(8) 0.0267(3) Uani d . 1
H H17A 1.0326 0.9737 0.6774 0.040 Uiso calc R 1
H H17B 0.8504 0.9784 0.7246 0.040 Uiso calc R 1
H H17C 0.8616 1.0006 0.6265 0.040 Uiso calc R 1
C C18 0.85942(15) 0.79024(8) 0.80568(7) 0.0197(2) Uani d . 1
H H18A 0.8027 0.8507 0.8168 0.024 Uiso calc R 1
H H18B 0.9443 0.7782 0.8508 0.024 Uiso calc R 1

loop_
_atom_site_aniso_label
_atom_site_aniso_U_11
_atom_site_aniso_U_22
_atom_site_aniso_U_33
_atom_site_aniso_U_12
_atom_site_aniso_U_13
_atom_site_aniso_U_23
S1 0.01329(11) 0.02605(13) 0.01363(11) 0.00041(10) 0.00175(9) -0.00218(10)
S2 0.01468(11) 0.01995(12) 0.02345(13) 0.00229(9) 0.00053(10) -0.00354(10)
O1 0.0162(4) 0.0407(5) 0.0265(4) 0.0055(3) 0.0016(3) -0.0081(4)
O2 0.0247(4) 0.0360(5) 0.0167(4) -0.0054(4) 0.0011(3) 0.0043(3)
O3 0.0184(4) 0.0227(4) 0.0336(4) -0.0018(3) 0.0059(4) -0.0075(3)
N1 0.0132(4) 0.0203(4) 0.0143(4) -0.0011(3) 0.0032(3) -0.0017(3)
C1 0.0162(5) 0.0168(4) 0.0173(4) -0.0008(4) 0.0012(4) 0.0014(4)
C2 0.0146(5) 0.0198(5) 0.0219(5) -0.0006(4) 0.0009(4) 0.0050(4)
C3 0.0197(5) 0.0253(5) 0.0216(5) -0.0046(4) -0.0027(4) 0.0050(4)
C4 0.0302(6) 0.0210(5) 0.0197(5) -0.0054(4) 0.0000(4) -0.0003(4)
C5 0.0249(5) 0.0212(5) 0.0223(5) 0.0014(4) 0.0038(4) -0.0013(4)
C6 0.0155(5) 0.0217(5) 0.0218(5) 0.0008(4) 0.0017(4) 0.0000(4)
C7 0.0150(5) 0.0231(5) 0.0194(5) -0.0033(4) 0.0003(4) 0.0019(4)
C8 0.0144(4) 0.0194(5) 0.0189(4) -0.0006(4) -0.0003(4) 0.0012(4)
C9 0.0235(5) 0.0215(5) 0.0162(5) -0.0013(4) 0.0048(4) -0.0016(4)
C10 0.0126(4) 0.0161(4) 0.0165(4) 0.0004(4) 0.0018(3) -0.0003(4)
C11 0.0255(5) 0.0202(5) 0.0175(5) -0.0014(4) 0.0029(4) 0.0026(4)
C12 0.0145(4) 0.0169(5) 0.0152(4) 0.0012(4) -0.0009(4) -0.0009(4)
C13 0.0206(5) 0.0250(5) 0.0289(6) -0.0035(4) 0.0061(4) 0.0030(4)
C14 0.0160(4) 0.0226(5) 0.0260(5) -0.0024(4) -0.0019(4) 0.0009(4)
C15 0.0206(5) 0.0169(4) 0.0171(4) 0.0023(4) -0.0020(4) 0.0014(4)
C16 0.0224(5) 0.0252(5) 0.0238(5) 0.0050(4) -0.0057(4) 0.0020(4)
C17 0.0326(6) 0.0171(5) 0.0305(6) 0.0025(5) -0.0029(5) 0.0011(4)
C18 0.0205(5) 0.0230(5) 0.0155(4) -0.0021(4) -0.0012(4) -0.0036(4)

loop_
_atom_type_symbol
_atom_type_description
_atom_type_scat_dispersion_real
_atom_type_scat_dispersion_imag
_atom_type_scat_source
C C 0.0033 0.0016 'International Tables Vol C Tables 4.2.6.8 and 6.1.1.4'
H H 0.0000 0.0000 'International Tables Vol C Tables 4.2.6.8 and 6.1.1.4'
N N 0.0061 0.0033 'International Tables Vol C Tables 4.2.6.8 and 6.1.1.4'
O O 0.0106 0.0060 'International Tables Vol C Tables 4.2.6.8 and 6.1.1.4'
S S 0.1246 0.1234 'International Tables Vol C Tables 4.2.6.8 and 6.1.1.4'

loop_
_geom_angle_atom_site_label_1
_geom_angle_atom_site_label_2
_geom_angle_atom_site_label_3
_geom_angle
O1 S1 O2 117.40(6)
O1 S1 N1 109.19(5)
O2 S1 N1 109.05(5)
O1 S1 C18 112.67(6)
O2 S1 C18 110.72(5)
N1 S1 C18 95.54(5)
C1 S2 C7 103.27(5)
C8 N1 C10 119.84(9)
C8 N1 S1 122.07(7)
C10 N1 S1 112.64(7)
C6 C1 C2 120.16(10)
C6 C1 S2 123.91(8)
C2 C1 S2 115.93(8)
C3 C2 C1 119.81(11)
C3 C2 H2 120.1
C1 C2 H2 120.1
C4 C3 C2 120.21(11)
C4 C3 H3 119.9
C2 C3 H3 119.9
C5 C4 C3 119.65(11)
C5 C4 H4 120.2
C3 C4 H4 120.2
C4 C5 C6 120.83(11)
C4 C5 H5 119.6
C6 C5 H5 119.6
C5 C6 C1 119.30(10)
C5 C6 H6 120.4
C1 C6 H6 120.4
C8 C7 S2 109.89(8)
C8 C7 H7A 109.7
S2 C7 H7A 109.7
C8 C7 H7B 109.7
S2 C7 H7B 109.7
H7A C7 H7B 108.2
O3 C8 N1 120.27(10)
O3 C8 C7 122.03(10)
N1 C8 C7 117.56(9)
C11 C9 C10 102.42(9)
C11 C9 H9A 111.3
C10 C9 H9A 111.3
C11 C9 H9B 111.3
C10 C9 H9B 111.3
H9A C9 H9B 109.2
N1 C10 C9 116.12(9)
N1 C10 C12 106.31(8)
C9 C10 C12 103.24(9)
N1 C10 H10 110.3
C9 C10 H10 110.3
C12 C10 H10 110.3
C9 C11 C13 107.70(10)
C9 C11 C15 102.07(9)
C13 C11 C15 102.84(9)
C9 C11 H11 114.3
C13 C11 H11 114.3
C15 C11 H11 114.3
C18 C12 C14 116.97(9)
C18 C12 C10 108.64(9)
C14 C12 C10 105.03(8)
C18 C12 C15 118.35(9)
C14 C12 C15 102.21(9)
C10 C12 C15 104.19(8)
C11 C13 C14 103.39(9)
C11 C13 H13A 111.1
C14 C13 H13A 111.1
C11 C13 H13B 111.1
C14 C13 H13B 111.1
H13A C13 H13B 109.0
C12 C14 C13 102.03(9)
C12 C14 H14A 111.4
C13 C14 H14A 111.4
C12 C14 H14B 111.4
C13 C14 H14B 111.4
H14A C14 H14B 109.2
C17 C15 C16 106.76(9)
C17 C15 C11 114.17(10)
C16 C15 C11 114.09(10)
C17 C15 C12 113.17(9)
C16 C15 C12 115.99(9)
C11 C15 C12 92.51(8)
C15 C16 H16A 109.5
C15 C16 H16B 109.5
H16A C16 H16B 109.5
C15 C16 H16C 109.5
H16A C16 H16C 109.5
H16B C16 H16C 109.5
C15 C17 H17A 109.5
C15 C17 H17B 109.5
H17A C17 H17B 109.5
C15 C17 H17C 109.5
H17A C17 H17C 109.5
H17B C17 H17C 109.5
C12 C18 S1 107.26(7)
C12 C18 H18A 110.3
S1 C18 H18A 110.3
C12 C18 H18B 110.3
S1 C18 H18B 110.3
H18A C18 H18B 108.5

loop_
_geom_bond_atom_site_label_1
_geom_bond_atom_site_label_2
_geom_bond_distance
S1 O1 1.4356(9)
S1 O2 1.4370(9)
S1 N1 1.6988(9)
S1 C18 1.7863(12)
S2 C1 1.7793(11)
S2 C7 1.8192(12)
O3 C8 1.2169(14)
N1 C8 1.3844(14)
N1 C10 1.4785(13)
C1 C6 1.3948(15)
C1 C2 1.3981(15)
C2 C3 1.3933(16)
C2 H2 0.9500
C3 C4 1.3909(18)
C3 H3 0.9500
C4 C5 1.3893(18)
C4 H4 0.9500
C5 C6 1.3934(16)
C5 H5 0.9500
C6 H6 0.9500
C7 C8 1.5169(15)
C7 H7A 0.9900
C7 H7B 0.9900
C9 C11 1.5474(16)
C9 C10 1.5500(15)
C9 H9A 0.9900
C9 H9B 0.9900
C10 C12 1.5515(15)
C10 H10 1.0000
C11 C13 1.5474(18)
C11 C15 1.5486(16)
C11 H11 1.0000
C12 C18 1.5174(14)
C12 C14 1.5418(15)
C12 C15 1.5625(15)
C13 C14 1.5659(17)
C13 H13A 0.9900
C13 H13B 0.9900
C14 H14A 0.9900
C14 H14B 0.9900
C15 C17 1.5361(16)
C15 C16 1.5367(17)
C16 H16A 0.9800
C16 H16B 0.9800
C16 H16C 0.9800
C17 H17A 0.9800
C17 H17B 0.9800
C17 H17C 0.9800
C18 H18A 0.9900
C18 H18B 0.9900

loop_
_geom_torsion_atom_site_label_1
_geom_torsion_atom_site_label_2
_geom_torsion_atom_site_label_3
_geom_torsion_atom_site_label_4
_geom_torsion
O1 S1 N1 C8 -78.89(10)
O2 S1 N1 C8 50.58(10)
C18 S1 N1 C8 164.77(9)
O1 S1 N1 C10 127.28(8)
O2 S1 N1 C10 -103.25(8)
C18 S1 N1 C10 10.93(8)
C7 S2 C1 C6 -31.86(11)
C7 S2 C1 C2 148.63(8)
C6 C1 C2 C3 -0.43(16)
S2 C1 C2 C3 179.10(8)
C1 C2 C3 C4 1.68(17)
C2 C3 C4 C5 -1.06(17)
C3 C4 C5 C6 -0.82(18)
C4 C5 C6 C1 2.04(17)
C2 C1 C6 C5 -1.41(17)
S2 C1 C6 C5 179.10(9)
C1 S2 C7 C8 98.08(8)
C10 N1 C8 O3 -3.75(15)
S1 N1 C8 O3 -155.76(9)
C10 N1 C8 C7 -179.42(9)
S1 N1 C8 C7 28.57(13)
S2 C7 C8 O3 -90.63(12)
S2 C7 C8 N1 84.95(10)
C8 N1 C10 C9 64.60(12)
S1 N1 C10 C9 -140.92(8)
C8 N1 C10 C12 178.76(9)
S1 N1 C10 C12 -26.76(10)
C11 C9 C10 N1 123.71(10)
C11 C9 C10 C12 7.81(11)
C10 C9 C11 C13 65.88(11)
C10 C9 C11 C15 -41.99(11)
N1 C10 C12 C18 32.82(10)
C9 C10 C12 C18 155.50(9)
N1 C10 C12 C14 158.71(8)
C9 C10 C12 C14 -78.61(10)
N1 C10 C12 C15 -94.21(9)
C9 C10 C12 C15 28.48(10)
C9 C11 C13 C14 -74.03(11)
C15 C11 C13 C14 33.30(11)
C18 C12 C14 C13 -169.56(9)
C10 C12 C14 C13 69.90(10)
C15 C12 C14 C13 -38.63(10)
C11 C13 C14 C12 3.38(11)
C9 C11 C15 C17 173.72(9)
C13 C11 C15 C17 62.14(12)
C9 C11 C15 C16 -63.13(12)
C13 C11 C15 C16 -174.70(9)
C9 C11 C15 C12 56.88(10)
C13 C11 C15 C12 -54.69(9)
C18 C12 C15 C17 69.65(13)
C14 C12 C15 C17 -60.44(12)
C10 C12 C15 C17 -169.62(9)
C18 C12 C15 C16 -54.24(13)
C14 C12 C15 C16 175.67(9)
C10 C12 C15 C16 66.49(11)
C18 C12 C15 C11 -172.67(9)
C14 C12 C15 C11 57.24(10)
C10 C12 C15 C11 -51.93(9)
C14 C12 C18 S1 -143.91(8)
C10 C12 C18 S1 -25.29(10)
C15 C12 C18 S1 93.12(10)
O1 S1 C18 C12 -104.50(8)
O2 S1 C18 C12 121.76(8)
N1 S1 C18 C12 8.98(8)

loop_
_cod_related_entry_id
_cod_related_entry_database
_cod_related_entry_code
1 ChemSpider 21184520
